data_4326054
loop_
_publ_author_name
'Gary K.-Y. Ng'
'Joseph W. Ziller'
'A. S. Borovik'

_publ_section_title
;
 Structural Diversity in Metal Complexes with a Dinucleating Ligand
 Containing Carboxyamidopyridyl Groups
;
_journal_name_full 'Inorganic Chemistry'
_journal_page_first 7922
_journal_page_last 7924
_journal_paper_doi 10.1021/ic200881t
_journal_volume 50
_journal_year 2011
_chemical_formula_sum 'C51 H65 Cl2 F3 Fe2 N12 O7 S'
_chemical_formula_weight 1229.81
_chemical_name_systematic
; 
 ? 
;
_space_group_IT_number 2
_symmetry_cell_setting triclinic
_symmetry_space_group_name_Hall '-P 1'
_symmetry_space_group_name_H-M 'P -1'
_atom_sites_solution_hydrogens mixed
_atom_sites_solution_primary direct
_atom_sites_solution_secondary difmap
_audit_creation_method SHELXTL
_cell_angle_alpha 85.1888(7)
_cell_angle_beta 77.8930(7)
_cell_angle_gamma 71.2408(6)
_cell_formula_units_Z 2
_cell_length_a 11.5239(6)
_cell_length_b 13.2419(7)
_cell_length_c 20.3198(11)
_cell_measurement_reflns_used 9839
_cell_measurement_temperature 153(2)
_cell_measurement_theta_max 28.22
_cell_measurement_theta_min 2.33
_cell_volume 2870.3(3)
_computing_cell_refinement 'Bruker SAINT'
_computing_data_collection 'Bruker APEX2'
_computing_data_reduction 'Bruker SAINT'
_computing_molecular_graphics 'Bruker SHELXTL'
_computing_publication_material 'Bruker SHELXTL'
_computing_structure_refinement 'SHELXL-97 (Sheldrick, 2008)'
_computing_structure_solution 'SHELXS-97 (Sheldrick, 2008)'
_diffrn_ambient_temperature 153(2)
_diffrn_measured_fraction_theta_full 0.988
_diffrn_measured_fraction_theta_max 0.988
_diffrn_measurement_device_type 'Bruker APEX-II CCD'
_diffrn_measurement_method '\f and \w scans'
_diffrn_radiation_monochromator graphite
_diffrn_radiation_source 'fine-focus sealed tube'
_diffrn_radiation_type MoK\a
_diffrn_radiation_wavelength 0.71073
_diffrn_reflns_av_R_equivalents 0.0267
_diffrn_reflns_av_sigmaI/netI 0.0347
_diffrn_reflns_limit_h_max 14
_diffrn_reflns_limit_h_min -14
_diffrn_reflns_limit_k_max 16
_diffrn_reflns_limit_k_min -16
_diffrn_reflns_limit_l_max 25
_diffrn_reflns_limit_l_min -26
_diffrn_reflns_number 32646
_diffrn_reflns_theta_full 27.10
_diffrn_reflns_theta_max 27.10
_diffrn_reflns_theta_min 1.62
_exptl_absorpt_coefficient_mu 0.705
_exptl_absorpt_correction_T_max 0.9066
_exptl_absorpt_correction_T_min 0.8424
_exptl_absorpt_correction_type numerical
_exptl_absorpt_process_details 'Bruker SADABS'
_exptl_crystal_colour yellow
_exptl_crystal_density_diffrn 1.423
_exptl_crystal_density_meas ?
_exptl_crystal_description irregular
_exptl_crystal_F_000 1280
_exptl_crystal_size_max 0.25
_exptl_crystal_size_mid 0.22
_exptl_crystal_size_min 0.14
_refine_diff_density_max 1.811
_refine_diff_density_min -1.660
_refine_diff_density_rms 0.075
_refine_ls_extinction_method none
_refine_ls_goodness_of_fit_ref 1.042
_refine_ls_hydrogen_treatment mixed
_refine_ls_matrix_type full
_refine_ls_number_parameters 722
_refine_ls_number_reflns 12521
_refine_ls_number_restraints 0
_refine_ls_restrained_S_all 1.042
_refine_ls_R_factor_all 0.0591
_refine_ls_R_factor_gt 0.0463
_refine_ls_shift/su_max 0.000
_refine_ls_shift/su_mean 0.000
_refine_ls_structure_factor_coef Fsqd
_refine_ls_weighting_details 'calc w=1/[\s^2^(Fo^2^)+(0.0618P)^2^+3.2207P] where P=(Fo^2^+2Fc^2^)/3'
_refine_ls_weighting_scheme calc
_refine_ls_wR_factor_gt 0.1182
_refine_ls_wR_factor_ref 0.1258
_reflns_number_gt 10158
_reflns_number_total 12521
_reflns_threshold_expression >2sigma(I)
_cod_data_source_file ic200881t_si_002_1.cif
_cod_data_source_block asb150
_cod_depositor_comments
;
The following automatic conversions were performed:

'_exptl_crystal_density_meas' value 'none' was changed to '?' - the
value is perceived as not measured.

Automatic conversion script
Id: cif_fix_values 3008 2015-01-20 13:52:24Z robertas 

The following automatic conversions were performed:

'_atom_sites_solution_hydrogens' value 'difmap & geom' was changed to
'mixed'.

Automatic conversion script
Id: cif_fix_values 6452 2018-10-05 10:23:21Z andrius 
;
_cod_database_code 4326054

loop_
_symmetry_equiv_pos_as_xyz
'x, y, z'
'-x, -y, -z'

loop_
_atom_site_label
_atom_site_type_symbol
_atom_site_fract_x
_atom_site_fract_y
_atom_site_fract_z
_atom_site_U_iso_or_equiv
_atom_site_adp_type
_atom_site_occupancy
_atom_site_symmetry_multiplicity
_atom_site_calc_flag
_atom_site_refinement_flags
_atom_site_disorder_assembly
_atom_site_disorder_group
Fe1 Fe -0.02495(3) 0.82721(3) 0.257795(17) 0.01814(9) Uani 1 1 d . . .
Fe2 Fe 0.11255(3) 0.46885(3) 0.268872(17) 0.01624(9) Uani 1 1 d . . .
O1 O -0.03432(18) 0.80504(15) 0.16465(9) 0.0266(4) Uani 1 1 d . . .
O2 O -0.49167(19) 1.04474(17) 0.22334(11) 0.0354(5) Uani 1 1 d . . .
O3 O -0.04516(17) 0.47899(16) 0.24300(9) 0.0284(4) Uani 1 1 d . . .
O4 O -0.01307(17) 0.52850(14) 0.36875(9) 0.0235(4) Uani 1 1 d . . .
N1 N -0.0059(2) 0.90217(16) 0.34735(11) 0.0204(4) Uani 1 1 d . . .
N2 N 0.0338(2) 0.95835(16) 0.21602(11) 0.0216(4) Uani 1 1 d . . .
N3 N -0.2123(2) 0.88536(17) 0.31361(11) 0.0220(4) Uani 1 1 d . . .
N4 N 0.10841(19) 0.70781(16) 0.29779(10) 0.0178(4) Uani 1 1 d . . .
N5 N 0.1013(2) 0.89238(18) 0.10294(11) 0.0281(5) Uani 1 1 d . . .
N6 N -0.3106(2) 0.90924(19) 0.22148(12) 0.0256(5) Uani 1 1 d . . .
H6 H -0.246(3) 0.883(3) 0.2007(17) 0.029(9) Uiso 1 1 d . . .
N7 N 0.32198(19) 0.40290(16) 0.26175(10) 0.0193(4) Uani 1 1 d . . .
N8 N 0.1910(2) 0.41671(16) 0.16480(10) 0.0201(4) Uani 1 1 d . . .
N9 N 0.14523(19) 0.32672(16) 0.33668(10) 0.0176(4) Uani 1 1 d . . .
N10 N 0.17069(18) 0.60143(16) 0.28439(10) 0.0176(4) Uani 1 1 d . . .
N11 N 0.0028(2) 0.4038(2) 0.13673(12) 0.0305(5) Uani 1 1 d . . .
N12 N -0.05929(19) 0.37596(16) 0.40318(11) 0.0180(4) Uani 1 1 d . . .
H12 H -0.114(3) 0.353(2) 0.4237(14) 0.015(7) Uiso 1 1 d . . .
C1 C -0.0361(3) 1.0174(2) 0.33144(13) 0.0239(5) Uani 1 1 d . . .
H1A H -0.0067 1.0523 0.3629 0.029 Uiso 1 1 calc R . .
H1B H -0.1277 1.0502 0.3365 0.029 Uiso 1 1 calc R . .
C2 C 0.0268(3) 1.0331(2) 0.26002(14) 0.0250(6) Uani 1 1 d . . .
C3 C 0.0711(3) 1.1178(2) 0.24044(15) 0.0351(7) Uani 1 1 d . . .
H3A H 0.0650 1.1691 0.2721 0.042 Uiso 1 1 calc R . .
C4 C 0.1251(4) 1.1269(3) 0.17311(16) 0.0429(8) Uani 1 1 d . . .
H4A H 0.1567 1.1847 0.1582 0.051 Uiso 1 1 calc R . .
C5 C 0.1326(3) 1.0522(2) 0.12849(15) 0.0355(7) Uani 1 1 d . . .
H5A H 0.1696 1.0578 0.0825 0.043 Uiso 1 1 calc R . .
C6 C 0.0856(3) 0.9672(2) 0.15061(14) 0.0258(6) Uani 1 1 d . . .
C7 C 0.0459(3) 0.8192(2) 0.11227(13) 0.0252(6) Uani 1 1 d . . .
C8 C 0.0772(3) 0.7422(2) 0.05369(14) 0.0304(6) Uani 1 1 d . . .
C9 C 0.2196(3) 0.6945(3) 0.03413(18) 0.0493(9) Uani 1 1 d . . .
H9A H 0.2410 0.6502 -0.0057 0.074 Uiso 1 1 calc R . .
H9B H 0.2517 0.6505 0.0716 0.074 Uiso 1 1 calc R . .
H9C H 0.2570 0.7521 0.0240 0.074 Uiso 1 1 calc R . .
C10 C 0.0263(3) 0.8058(2) -0.00622(14) 0.0328(6) Uani 1 1 d . . .
H10A H 0.0438 0.7576 -0.0437 0.049 Uiso 1 1 calc R . .
H10B H 0.0668 0.8609 -0.0203 0.049 Uiso 1 1 calc R . .
H10C H -0.0641 0.8394 0.0070 0.049 Uiso 1 1 calc R . .
C11 C 0.0192(4) 0.6533(2) 0.07397(16) 0.0409(8) Uani 1 1 d . . .
H11A H 0.0415 0.6046 0.0363 0.061 Uiso 1 1 calc R . .
H11B H -0.0718 0.6840 0.0857 0.061 Uiso 1 1 calc R . .
H11C H 0.0506 0.6140 0.1130 0.061 Uiso 1 1 calc R . .
C12 C -0.0976(2) 0.8768(2) 0.40298(13) 0.0230(5) Uani 1 1 d . . .
H12A H -0.1136 0.9245 0.4411 0.028 Uiso 1 1 calc R . .
H12B H -0.0631 0.8024 0.4187 0.028 Uiso 1 1 calc R . .
C13 C -0.2189(2) 0.89001(19) 0.38076(13) 0.0212(5) Uani 1 1 d . . .
C14 C -0.3299(2) 0.9063(2) 0.42660(13) 0.0239(5) Uani 1 1 d . . .
H14A H -0.3323 0.9118 0.4732 0.029 Uiso 1 1 calc R . .
C15 C -0.4370(3) 0.9144(2) 0.40373(14) 0.0257(6) Uani 1 1 d . . .
H15A H -0.5133 0.9214 0.4347 0.031 Uiso 1 1 calc R . .
C16 C -0.4327(3) 0.9123(2) 0.33524(14) 0.0270(6) Uani 1 1 d . . .
H16A H -0.5056 0.9179 0.3185 0.032 Uiso 1 1 calc R . .
C17 C -0.3196(2) 0.9017(2) 0.29162(13) 0.0233(5) Uani 1 1 d . . .
C18 C -0.3972(3) 0.9857(2) 0.19087(14) 0.0264(6) Uani 1 1 d . . .
C19 C -0.3637(3) 0.9916(2) 0.11378(14) 0.0293(6) Uani 1 1 d . . .
C20 C -0.2562(3) 1.0403(3) 0.09411(16) 0.0372(7) Uani 1 1 d . . .
H20A H -0.1817 0.9924 0.1092 0.056 Uiso 1 1 calc R . .
H20B H -0.2808 1.1096 0.1155 0.056 Uiso 1 1 calc R . .
H20C H -0.2376 1.0497 0.0451 0.056 Uiso 1 1 calc R . .
C21 C -0.4786(3) 1.0654(3) 0.08800(17) 0.0439(8) Uani 1 1 d . . .
H21A H -0.5479 1.0357 0.1013 0.066 Uiso 1 1 calc R . .
H21B H -0.4586 1.0715 0.0388 0.066 Uiso 1 1 calc R . .
H21C H -0.5027 1.1362 0.1075 0.066 Uiso 1 1 calc R . .
C22 C -0.3254(3) 0.8812(2) 0.08329(15) 0.0336(6) Uani 1 1 d . . .
H22A H -0.3931 0.8498 0.0980 0.050 Uiso 1 1 calc R . .
H22B H -0.2498 0.8352 0.0982 0.050 Uiso 1 1 calc R . .
H22C H -0.3087 0.8877 0.0341 0.050 Uiso 1 1 calc R . .
C23 C 0.1232(2) 0.8547(2) 0.35836(13) 0.0218(5) Uani 1 1 d . . .
H23A H 0.1255 0.8595 0.4064 0.026 Uiso 1 1 calc R . .
H23B H 0.1775 0.8938 0.3312 0.026 Uiso 1 1 calc R . .
C24 C 0.1693(2) 0.73986(19) 0.33805(12) 0.0197(5) Uani 1 1 d . . .
C25 C 0.2715(2) 0.6566(2) 0.35129(13) 0.0213(5) Uani 1 1 d . . .
H25A H 0.3301 0.6572 0.3778 0.026 Uiso 1 1 calc R . .
C26 C 0.2676(2) 0.57214(19) 0.31653(12) 0.0190(5) Uani 1 1 d . . .
C27 C 0.3490(2) 0.4575(2) 0.31412(13) 0.0218(5) Uani 1 1 d . . .
H27A H 0.4381 0.4538 0.3039 0.026 Uiso 1 1 calc R . .
H27B H 0.3322 0.4221 0.3584 0.026 Uiso 1 1 calc R . .
C28 C 0.3777(2) 0.4311(2) 0.19360(13) 0.0231(5) Uani 1 1 d . . .
H28A H 0.4680 0.3911 0.1837 0.028 Uiso 1 1 calc R . .
H28B H 0.3681 0.5083 0.1908 0.028 Uiso 1 1 calc R . .
C29 C 0.3144(2) 0.4045(2) 0.14309(13) 0.0233(5) Uani 1 1 d . . .
C30 C 0.3784(3) 0.3710(2) 0.07964(14) 0.0307(6) Uani 1 1 d . . .
H30A H 0.4646 0.3639 0.0662 0.037 Uiso 1 1 calc R . .
C31 C 0.3127(3) 0.3474(3) 0.03533(15) 0.0389(7) Uani 1 1 d . . .
H31A H 0.3540 0.3239 -0.0089 0.047 Uiso 1 1 calc R . .
C32 C 0.1892(3) 0.3586(2) 0.05627(14) 0.0326(6) Uani 1 1 d . . .
H32A H 0.1444 0.3420 0.0267 0.039 Uiso 1 1 calc R . .
C33 C 0.1271(3) 0.3947(2) 0.12160(13) 0.0245(5) Uani 1 1 d . . .
C34 C -0.0713(3) 0.4442(3) 0.19266(14) 0.0312(6) Uani 1 1 d . . .
C35 C -0.2105(3) 0.4556(4) 0.20000(18) 0.0593(12) Uani 1 1 d . . .
C36 C -0.2848(4) 0.5803(5) 0.2124(3) 0.0945(19) Uani 1 1 d . . .
H36A H -0.3747 0.5906 0.2246 0.142 Uiso 1 1 calc R . .
H36B H -0.2673 0.6212 0.1711 0.142 Uiso 1 1 calc R . .
H36C H -0.2576 0.6049 0.2489 0.142 Uiso 1 1 calc R . .
C37 C -0.2513(5) 0.4034(6) 0.2626(3) 0.107(2) Uani 1 1 d . . .
H37A H -0.2199 0.3259 0.2572 0.160 Uiso 1 1 calc R . .
H37B H -0.3428 0.4267 0.2739 0.160 Uiso 1 1 calc R . .
H37C H -0.2186 0.4226 0.2990 0.160 Uiso 1 1 calc R . .
C38 C -0.2424(4) 0.4361(5) 0.1364(2) 0.0851(18) Uani 1 1 d . . .
H38A H -0.2065 0.3600 0.1261 0.128 Uiso 1 1 calc R . .
H38B H -0.2083 0.4778 0.0998 0.128 Uiso 1 1 calc R . .
H38C H -0.3334 0.4574 0.1412 0.128 Uiso 1 1 calc R . .
C39 C 0.3579(2) 0.28697(19) 0.27192(13) 0.0221(5) Uani 1 1 d . . .
H39A H 0.4394 0.2615 0.2864 0.027 Uiso 1 1 calc R . .
H39B H 0.3674 0.2527 0.2288 0.027 Uiso 1 1 calc R . .
C40 C 0.2613(2) 0.25505(19) 0.32432(12) 0.0191(5) Uani 1 1 d . . .
C41 C 0.2919(2) 0.1561(2) 0.35587(13) 0.0223(5) Uani 1 1 d . . .
H41A H 0.3746 0.1081 0.3461 0.027 Uiso 1 1 calc R . .
C42 C 0.2000(2) 0.1282(2) 0.40193(13) 0.0221(5) Uani 1 1 d . . .
H42A H 0.2177 0.0596 0.4230 0.027 Uiso 1 1 calc R . .
C43 C 0.0821(2) 0.20136(19) 0.41691(12) 0.0206(5) Uani 1 1 d . . .
H43A H 0.0179 0.1843 0.4489 0.025 Uiso 1 1 calc R . .
C44 C 0.0588(2) 0.30069(19) 0.38419(12) 0.0173(5) Uani 1 1 d . . .
C45 C -0.0864(2) 0.48371(19) 0.40077(12) 0.0178(5) Uani 1 1 d . . .
C46 C -0.2114(2) 0.55027(19) 0.44227(13) 0.0205(5) Uani 1 1 d . . .
C47 C -0.1768(3) 0.6052(3) 0.49571(15) 0.0337(7) Uani 1 1 d . . .
H47A H -0.2523 0.6569 0.5199 0.051 Uiso 1 1 calc R . .
H47B H -0.1173 0.6422 0.4737 0.051 Uiso 1 1 calc R . .
H47C H -0.1386 0.5515 0.5276 0.051 Uiso 1 1 calc R . .
C48 C -0.2788(3) 0.6339(2) 0.39522(15) 0.0304(6) Uani 1 1 d . . .
H48A H -0.3038 0.5987 0.3625 0.046 Uiso 1 1 calc R . .
H48B H -0.2228 0.6729 0.3714 0.046 Uiso 1 1 calc R . .
H48C H -0.3532 0.6839 0.4215 0.046 Uiso 1 1 calc R . .
C49 C -0.2968(3) 0.4860(2) 0.47655(17) 0.0358(7) Uani 1 1 d . . .
H49A H -0.3147 0.4480 0.4425 0.054 Uiso 1 1 calc R . .
H49B H -0.3750 0.5344 0.5007 0.054 Uiso 1 1 calc R . .
H49C H -0.2553 0.4345 0.5084 0.054 Uiso 1 1 calc R . .
C50 C 0.5953(3) 0.2170(2) 0.41838(14) 0.0275(6) Uani 1 1 d . . .
C51 C -0.6550(3) 0.7575(3) 0.18013(18) 0.0441(8) Uani 1 1 d . . .
H51A H -0.7304 0.7861 0.1599 0.053 Uiso 1 1 calc R A 1
H51B H -0.6750 0.7122 0.2194 0.053 Uiso 1 1 calc R A 1
S1 S 0.69246(6) 0.19716(5) 0.48152(3) 0.02014(13) Uani 1 1 d . . .
F1 F 0.49347(16) 0.18835(16) 0.44214(9) 0.0422(4) Uani 1 1 d . . .
F2 F 0.55681(19) 0.31917(15) 0.39952(10) 0.0466(5) Uani 1 1 d . . .
F3 F 0.65496(17) 0.16077(15) 0.36289(9) 0.0410(4) Uani 1 1 d . . .
O5 O 0.72328(18) 0.08445(14) 0.49666(10) 0.0281(4) Uani 1 1 d . . .
O6 O 0.61082(19) 0.26559(16) 0.53449(10) 0.0322(4) Uani 1 1 d . . .
O7 O 0.79759(17) 0.22944(15) 0.44612(11) 0.0309(4) Uani 1 1 d . . .
Cl1 Cl -0.62192(8) 0.86503(8) 0.20882(5) 0.0511(2) Uani 1 1 d . B .
Cl2 Cl -0.53273(10) 0.67582(9) 0.12006(6) 0.0437(2) Uiso 0.80 1 d P B 1
Cl2A Cl -0.5118(4) 0.6733(3) 0.1522(2) 0.0397(9) Uiso 0.20 1 d P B 2

loop_
_atom_site_aniso_label
_atom_site_aniso_U_11
_atom_site_aniso_U_22
_atom_site_aniso_U_33
_atom_site_aniso_U_23
_atom_site_aniso_U_13
_atom_site_aniso_U_12
Fe1 0.02028(18) 0.01645(17) 0.01653(18) -0.00084(13) -0.00296(13) -0.00441(13)
Fe2 0.01528(17) 0.01590(17) 0.01700(18) 0.00029(13) -0.00265(13) -0.00459(13)
O1 0.0299(10) 0.0285(10) 0.0221(9) -0.0051(7) -0.0050(8) -0.0088(8)
O2 0.0301(11) 0.0325(11) 0.0351(11) -0.0021(9) -0.0039(9) 0.0008(9)
O3 0.0193(9) 0.0418(12) 0.0236(10) -0.0043(8) -0.0046(7) -0.0075(8)
O4 0.0242(9) 0.0183(9) 0.0253(9) -0.0011(7) 0.0040(7) -0.0082(7)
N1 0.0216(11) 0.0180(10) 0.0219(11) -0.0011(8) -0.0033(8) -0.0069(8)
N2 0.0253(11) 0.0187(10) 0.0211(11) 0.0006(8) -0.0058(9) -0.0064(9)
N3 0.0239(11) 0.0206(11) 0.0215(11) -0.0016(8) -0.0029(9) -0.0076(9)
N4 0.0180(10) 0.0160(10) 0.0195(10) -0.0004(8) -0.0031(8) -0.0058(8)
N5 0.0334(13) 0.0273(12) 0.0211(11) -0.0005(9) -0.0033(10) -0.0074(10)
N6 0.0205(12) 0.0289(12) 0.0241(12) -0.0025(9) -0.0028(10) -0.0039(10)
N7 0.0177(10) 0.0185(10) 0.0200(10) 0.0017(8) -0.0011(8) -0.0053(8)
N8 0.0218(11) 0.0175(10) 0.0198(10) 0.0013(8) -0.0020(8) -0.0060(8)
N9 0.0174(10) 0.0167(10) 0.0177(10) -0.0006(8) -0.0030(8) -0.0040(8)
N10 0.0159(10) 0.0163(10) 0.0198(10) 0.0012(8) -0.0022(8) -0.0050(8)
N11 0.0298(13) 0.0404(14) 0.0261(12) -0.0025(10) -0.0072(10) -0.0162(11)
N12 0.0147(10) 0.0168(10) 0.0211(11) 0.0005(8) 0.0005(8) -0.0058(8)
C1 0.0293(14) 0.0169(12) 0.0262(14) -0.0035(10) -0.0056(11) -0.0071(10)
C2 0.0313(14) 0.0173(12) 0.0265(14) 0.0021(10) -0.0106(11) -0.0051(10)
C3 0.056(2) 0.0227(14) 0.0330(16) 0.0011(12) -0.0119(14) -0.0186(14)
C4 0.068(2) 0.0318(16) 0.0378(18) 0.0124(13) -0.0119(16) -0.0302(16)
C5 0.0520(19) 0.0318(16) 0.0246(15) 0.0110(12) -0.0085(13) -0.0180(14)
C6 0.0301(14) 0.0227(13) 0.0246(13) 0.0043(10) -0.0090(11) -0.0070(11)
C7 0.0282(14) 0.0237(13) 0.0200(13) 0.0003(10) -0.0093(11) -0.0004(11)
C8 0.0360(16) 0.0295(15) 0.0220(14) -0.0041(11) -0.0076(12) -0.0030(12)
C9 0.0406(19) 0.054(2) 0.045(2) -0.0232(17) -0.0122(16) 0.0048(16)
C10 0.0394(17) 0.0392(17) 0.0201(14) -0.0019(12) -0.0071(12) -0.0114(13)
C11 0.067(2) 0.0259(15) 0.0290(16) -0.0052(12) -0.0169(15) -0.0077(15)
C12 0.0261(13) 0.0242(13) 0.0177(12) -0.0019(10) -0.0017(10) -0.0076(10)
C13 0.0264(13) 0.0158(12) 0.0211(12) -0.0024(9) -0.0018(10) -0.0073(10)
C14 0.0289(14) 0.0178(12) 0.0232(13) -0.0032(10) 0.0013(10) -0.0081(10)
C15 0.0257(13) 0.0197(13) 0.0283(14) -0.0006(10) 0.0032(11) -0.0077(10)
C16 0.0232(13) 0.0236(13) 0.0345(15) 0.0001(11) -0.0058(11) -0.0077(11)
C17 0.0235(13) 0.0211(12) 0.0251(13) -0.0012(10) -0.0040(10) -0.0068(10)
C18 0.0249(14) 0.0254(14) 0.0305(14) -0.0002(11) -0.0070(11) -0.0091(11)
C19 0.0284(14) 0.0294(15) 0.0288(15) 0.0020(11) -0.0076(12) -0.0065(12)
C20 0.0421(18) 0.0375(17) 0.0342(16) 0.0040(13) -0.0053(14) -0.0178(14)
C21 0.0397(18) 0.0459(19) 0.0398(18) 0.0064(15) -0.0164(15) -0.0009(15)
C22 0.0344(16) 0.0397(17) 0.0274(15) -0.0040(12) -0.0036(12) -0.0133(13)
C23 0.0242(13) 0.0211(12) 0.0226(13) -0.0020(10) -0.0059(10) -0.0093(10)
C24 0.0223(12) 0.0199(12) 0.0180(12) 0.0005(9) -0.0035(10) -0.0085(10)
C25 0.0199(12) 0.0247(13) 0.0215(12) 0.0013(10) -0.0071(10) -0.0083(10)
C26 0.0164(11) 0.0211(12) 0.0193(12) 0.0024(9) -0.0023(9) -0.0070(9)
C27 0.0173(12) 0.0215(12) 0.0263(13) 0.0014(10) -0.0059(10) -0.0051(10)
C28 0.0175(12) 0.0242(13) 0.0247(13) 0.0008(10) 0.0020(10) -0.0069(10)
C29 0.0248(13) 0.0176(12) 0.0232(13) 0.0028(10) -0.0001(10) -0.0044(10)
C30 0.0272(14) 0.0328(15) 0.0270(14) -0.0025(11) 0.0042(11) -0.0078(12)
C31 0.0466(19) 0.0434(18) 0.0207(14) -0.0081(12) 0.0057(13) -0.0117(15)
C32 0.0403(17) 0.0348(16) 0.0239(14) -0.0054(12) -0.0053(12) -0.0130(13)
C33 0.0307(14) 0.0199(12) 0.0229(13) 0.0012(10) -0.0058(11) -0.0080(11)
C34 0.0248(14) 0.0463(17) 0.0252(14) 0.0009(12) -0.0081(11) -0.0130(13)
C35 0.0292(18) 0.123(4) 0.0332(18) -0.005(2) -0.0074(14) -0.033(2)
C36 0.042(2) 0.140(5) 0.080(4) -0.025(3) -0.019(2) 0.011(3)
C37 0.054(3) 0.223(8) 0.070(3) -0.025(4) 0.007(2) -0.087(4)
C38 0.032(2) 0.166(5) 0.060(3) -0.055(3) -0.0090(19) -0.022(3)
C39 0.0167(12) 0.0188(12) 0.0266(13) 0.0002(10) -0.0003(10) -0.0024(9)
C40 0.0183(12) 0.0171(12) 0.0208(12) -0.0021(9) -0.0032(9) -0.0040(9)
C41 0.0195(12) 0.0178(12) 0.0271(13) -0.0013(10) -0.0056(10) -0.0016(10)
C42 0.0267(13) 0.0166(12) 0.0237(13) 0.0033(10) -0.0087(10) -0.0061(10)
C43 0.0236(13) 0.0200(12) 0.0197(12) 0.0024(9) -0.0064(10) -0.0082(10)
C44 0.0171(11) 0.0176(11) 0.0172(11) -0.0025(9) -0.0038(9) -0.0047(9)
C45 0.0199(12) 0.0182(12) 0.0160(11) 0.0002(9) -0.0040(9) -0.0066(9)
C46 0.0187(12) 0.0173(12) 0.0229(13) -0.0021(9) 0.0011(10) -0.0050(9)
C47 0.0312(15) 0.0406(17) 0.0267(15) -0.0139(12) -0.0002(12) -0.0077(13)
C48 0.0288(15) 0.0234(14) 0.0320(15) -0.0002(11) -0.0030(12) -0.0004(11)
C49 0.0269(15) 0.0211(14) 0.0491(19) -0.0030(12) 0.0134(13) -0.0060(11)
C50 0.0239(13) 0.0285(14) 0.0270(14) 0.0003(11) -0.0052(11) -0.0041(11)
C51 0.0314(17) 0.052(2) 0.045(2) -0.0001(16) 0.0011(14) -0.0135(15)
S1 0.0189(3) 0.0171(3) 0.0259(3) 0.0001(2) -0.0057(2) -0.0069(2)
F1 0.0256(9) 0.0640(13) 0.0435(11) -0.0063(9) -0.0109(8) -0.0192(9)
F2 0.0494(11) 0.0332(10) 0.0511(12) 0.0115(8) -0.0235(9) 0.0010(8)
F3 0.0389(10) 0.0519(11) 0.0267(9) -0.0083(8) -0.0082(8) -0.0036(8)
O5 0.0333(11) 0.0206(9) 0.0328(11) 0.0051(8) -0.0115(8) -0.0099(8)
O6 0.0297(10) 0.0340(11) 0.0339(11) -0.0125(9) -0.0031(9) -0.0103(9)
O7 0.0209(9) 0.0242(10) 0.0484(13) 0.0012(9) -0.0033(9) -0.0107(8)
Cl1 0.0431(5) 0.0671(6) 0.0504(5) 0.0016(4) -0.0054(4) -0.0299(4)

loop_
_atom_type_symbol
_atom_type_description
_atom_type_scat_dispersion_real
_atom_type_scat_dispersion_imag
_atom_type_scat_source
C C 0.0033 0.0016 'International Tables Vol C Tables 4.2.6.8 and 6.1.1.4'
H H 0.0000 0.0000 'International Tables Vol C Tables 4.2.6.8 and 6.1.1.4'
N N 0.0061 0.0033 'International Tables Vol C Tables 4.2.6.8 and 6.1.1.4'
O O 0.0106 0.0060 'International Tables Vol C Tables 4.2.6.8 and 6.1.1.4'
F F 0.0171 0.0103 'International Tables Vol C Tables 4.2.6.8 and 6.1.1.4'
S S 0.1246 0.1234 'International Tables Vol C Tables 4.2.6.8 and 6.1.1.4'
Cl Cl 0.1484 0.1585 'International Tables Vol C Tables 4.2.6.8 and 6.1.1.4'
Fe Fe 0.3463 0.8444 'International Tables Vol C Tables 4.2.6.8 and 6.1.1.4'

loop_
_geom_angle_atom_site_label_1
_geom_angle_atom_site_label_2
_geom_angle_atom_site_label_3
_geom_angle
O1 Fe1 N4 115.12(8)
O1 Fe1 N2 84.55(8)
N4 Fe1 N2 114.49(8)
O1 Fe1 N3 107.67(8)
N4 Fe1 N3 120.34(8)
N2 Fe1 N3 108.94(8)
O1 Fe1 N1 160.98(8)
N4 Fe1 N1 76.47(8)
N2 Fe1 N1 76.72(8)
N3 Fe1 N1 75.93(8)
O3 Fe2 N10 125.23(8)
O3 Fe2 N8 82.90(8)
N10 Fe2 N8 108.39(8)
O3 Fe2 N9 103.51(8)
N10 Fe2 N9 120.99(8)
N8 Fe2 N9 108.68(7)
O3 Fe2 N7 154.12(8)
N10 Fe2 N7 74.33(8)
N8 Fe2 N7 74.01(8)
N9 Fe2 N7 73.86(7)
O3 Fe2 O4 83.27(7)
N10 Fe2 O4 79.07(7)
N8 Fe2 O4 166.13(7)
N9 Fe2 O4 75.60(7)
N7 Fe2 O4 119.71(7)
C7 O1 Fe1 123.66(17)
C34 O3 Fe2 132.96(18)
C45 O4 Fe2 123.03(16)
C12 N1 C23 112.1(2)
C12 N1 C1 113.0(2)
C23 N1 C1 112.2(2)
C12 N1 Fe1 104.51(15)
C23 N1 Fe1 108.49(15)
C1 N1 Fe1 106.00(15)
C6 N2 C2 119.3(2)
C6 N2 Fe1 124.09(18)
C2 N2 Fe1 116.37(17)
C17 N3 C13 118.0(2)
C17 N3 Fe1 127.85(17)
C13 N3 Fe1 113.40(17)
C24 N4 N10 107.43(19)
C24 N4 Fe1 116.08(16)
N10 N4 Fe1 135.17(15)
C7 N5 C6 123.9(2)
C18 N6 C17 122.5(2)
C18 N6 H6 119(3)
C17 N6 H6 116(3)
C39 N7 C28 110.9(2)
C39 N7 C27 112.9(2)
C28 N7 C27 112.1(2)
C39 N7 Fe2 109.31(15)
C28 N7 Fe2 105.84(15)
C27 N7 Fe2 105.34(14)
C29 N8 C33 118.4(2)
C29 N8 Fe2 116.05(17)
C33 N8 Fe2 125.52(17)
C44 N9 C40 117.4(2)
C44 N9 Fe2 126.28(16)
C40 N9 Fe2 116.00(16)
C26 N10 N4 106.93(19)
C26 N10 Fe2 111.90(15)
N4 N10 Fe2 133.86(15)
C34 N11 C33 123.4(2)
C45 N12 C44 126.6(2)
C45 N12 H12 116(2)
C44 N12 H12 116(2)
N1 C1 C2 109.2(2)
N1 C1 H1A 109.8
C2 C1 H1A 109.8
N1 C1 H1B 109.8
C2 C1 H1B 109.8
H1A C1 H1B 108.3
N2 C2 C3 122.4(3)
N2 C2 C1 115.0(2)
C3 C2 C1 122.6(2)
C2 C3 C4 118.4(3)
C2 C3 H3A 120.8
C4 C3 H3A 120.8
C5 C4 C3 119.6(3)
C5 C4 H4A 120.2
C3 C4 H4A 120.2
C4 C5 C6 120.0(3)
C4 C5 H5A 120.0
C6 C5 H5A 120.0
N2 C6 N5 123.2(2)
N2 C6 C5 120.2(3)
N5 C6 C5 116.6(3)
O1 C7 N5 127.6(2)
O1 C7 C8 116.3(2)
N5 C7 C8 116.1(2)
C11 C8 C10 109.8(2)
C11 C8 C9 109.7(3)
C10 C8 C9 109.4(3)
C11 C8 C7 110.8(2)
C10 C8 C7 108.4(2)
C9 C8 C7 108.7(2)
C8 C9 H9A 109.5
C8 C9 H9B 109.5
H9A C9 H9B 109.5
C8 C9 H9C 109.5
H9A C9 H9C 109.5
H9B C9 H9C 109.5
C8 C10 H10A 109.5
C8 C10 H10B 109.5
H10A C10 H10B 109.5
C8 C10 H10C 109.5
H10A C10 H10C 109.5
H10B C10 H10C 109.5
C8 C11 H11A 109.5
C8 C11 H11B 109.5
H11A C11 H11B 109.5
C8 C11 H11C 109.5
H11A C11 H11C 109.5
H11B C11 H11C 109.5
N1 C12 C13 111.0(2)
N1 C12 H12A 109.4
C13 C12 H12A 109.4
N1 C12 H12B 109.4
C13 C12 H12B 109.4
H12A C12 H12B 108.0
N3 C13 C14 122.2(2)
N3 C13 C12 116.3(2)
C14 C13 C12 121.5(2)
C15 C14 C13 119.0(2)
C15 C14 H14A 120.5
C13 C14 H14A 120.5
C14 C15 C16 119.5(2)
C14 C15 H15A 120.3
C16 C15 H15A 120.3
C15 C16 C17 118.5(3)
C15 C16 H16A 120.7
C17 C16 H16A 120.7
N3 C17 C16 122.4(2)
N3 C17 N6 116.0(2)
C16 C17 N6 121.6(2)
O2 C18 N6 121.7(3)
O2 C18 C19 122.9(3)
N6 C18 C19 115.4(2)
C22 C19 C18 111.2(2)
C22 C19 C21 109.6(3)
C18 C19 C21 108.2(2)
C22 C19 C20 110.4(2)
C18 C19 C20 108.2(2)
C21 C19 C20 109.1(3)
C19 C20 H20A 109.5
C19 C20 H20B 109.5
H20A C20 H20B 109.5
C19 C20 H20C 109.5
H20A C20 H20C 109.5
H20B C20 H20C 109.5
C19 C21 H21A 109.5
C19 C21 H21B 109.5
H21A C21 H21B 109.5
C19 C21 H21C 109.5
H21A C21 H21C 109.5
H21B C21 H21C 109.5
C19 C22 H22A 109.5
C19 C22 H22B 109.5
H22A C22 H22B 109.5
C19 C22 H22C 109.5
H22A C22 H22C 109.5
H22B C22 H22C 109.5
N1 C23 C24 108.7(2)
N1 C23 H23A 110.0
C24 C23 H23A 110.0
N1 C23 H23B 110.0
C24 C23 H23B 110.0
H23A C23 H23B 108.3
N4 C24 C25 110.8(2)
N4 C24 C23 118.4(2)
C25 C24 C23 130.7(2)
C24 C25 C26 103.4(2)
C24 C25 H25A 128.3
C26 C25 H25A 128.3
N10 C26 C25 111.4(2)
N10 C26 C27 118.9(2)
C25 C26 C27 129.6(2)
N7 C27 C26 109.1(2)
N7 C27 H27A 109.9
C26 C27 H27A 109.9
N7 C27 H27B 109.9
C26 C27 H27B 109.9
H27A C27 H27B 108.3
N7 C28 C29 109.7(2)
N7 C28 H28A 109.7
C29 C28 H28A 109.7
N7 C28 H28B 109.7
C29 C28 H28B 109.7
H28A C28 H28B 108.2
N8 C29 C30 123.4(3)
N8 C29 C28 115.0(2)
C30 C29 C28 121.6(2)
C29 C30 C31 118.1(3)
C29 C30 H30A 120.9
C31 C30 H30A 120.9
C32 C31 C30 119.3(3)
C32 C31 H31A 120.3
C30 C31 H31A 120.3
C31 C32 C33 120.5(3)
C31 C32 H32A 119.7
C33 C32 H32A 119.7
N8 C33 N11 124.6(2)
N8 C33 C32 120.2(3)
N11 C33 C32 115.3(2)
O3 C34 N11 129.0(3)
O3 C34 C35 113.9(3)
N11 C34 C35 117.0(3)
C37 C35 C38 120.5(4)
C37 C35 C34 109.2(3)
C38 C35 C34 112.7(3)
C37 C35 C36 104.0(4)
C38 C35 C36 102.9(4)
C34 C35 C36 105.9(3)
C35 C36 H36A 109.5
C35 C36 H36B 109.5
H36A C36 H36B 109.5
C35 C36 H36C 109.5
H36A C36 H36C 109.5
H36B C36 H36C 109.5
C35 C37 H37A 109.5
C35 C37 H37B 109.5
H37A C37 H37B 109.5
C35 C37 H37C 109.5
H37A C37 H37C 109.5
H37B C37 H37C 109.5
C35 C38 H38A 109.5
C35 C38 H38B 109.5
H38A C38 H38B 109.5
C35 C38 H38C 109.5
H38A C38 H38C 109.5
H38B C38 H38C 109.5
N7 C39 C40 111.3(2)
N7 C39 H39A 109.4
C40 C39 H39A 109.4
N7 C39 H39B 109.4
C40 C39 H39B 109.4
H39A C39 H39B 108.0
N9 C40 C41 123.1(2)
N9 C40 C39 116.6(2)
C41 C40 C39 120.3(2)
C40 C41 C42 118.7(2)
C40 C41 H41A 120.6
C42 C41 H41A 120.6
C43 C42 C41 119.2(2)
C43 C42 H42A 120.4
C41 C42 H42A 120.4
C42 C43 C44 118.9(2)
C42 C43 H43A 120.6
C44 C43 H43A 120.6
N9 C44 C43 122.6(2)
N9 C44 N12 119.6(2)
C43 C44 N12 117.8(2)
O4 C45 N12 122.4(2)
O4 C45 C46 119.7(2)
N12 C45 C46 117.8(2)
C48 C46 C49 109.2(2)
C48 C46 C45 107.8(2)
C49 C46 C45 114.6(2)
C48 C46 C47 109.8(2)
C49 C46 C47 109.8(2)
C45 C46 C47 105.5(2)
C46 C47 H47A 109.5
C46 C47 H47B 109.5
H47A C47 H47B 109.5
C46 C47 H47C 109.5
H47A C47 H47C 109.5
H47B C47 H47C 109.5
C46 C48 H48A 109.5
C46 C48 H48B 109.5
H48A C48 H48B 109.5
C46 C48 H48C 109.5
H48A C48 H48C 109.5
H48B C48 H48C 109.5
C46 C49 H49A 109.5
C46 C49 H49B 109.5
H49A C49 H49B 109.5
C46 C49 H49C 109.5
H49A C49 H49C 109.5
H49B C49 H49C 109.5
F2 C50 F1 107.0(2)
F2 C50 F3 107.3(2)
F1 C50 F3 106.9(2)
F2 C50 S1 111.1(2)
F1 C50 S1 111.40(19)
F3 C50 S1 112.74(19)
Cl2A C51 Cl1 102.4(2)
Cl2A C51 Cl2 24.43(15)
Cl1 C51 Cl2 115.05(19)
Cl2A C51 H51A 132.8
Cl1 C51 H51A 108.5
Cl2 C51 H51A 108.5
Cl2A C51 H51B 94.9
Cl1 C51 H51B 108.5
Cl2 C51 H51B 108.5
H51A C51 H51B 107.5
O6 S1 O5 115.60(12)
O6 S1 O7 115.89(12)
O5 S1 O7 113.69(12)
O6 S1 C50 102.55(12)
O5 S1 C50 103.60(12)
O7 S1 C50 102.99(13)

loop_
_geom_bond_atom_site_label_1
_geom_bond_atom_site_label_2
_geom_bond_distance
Fe1 O1 1.9696(18)
Fe1 N4 2.066(2)
Fe1 N2 2.112(2)
Fe1 N3 2.143(2)
Fe1 N1 2.226(2)
Fe2 O3 1.9569(19)
Fe2 N10 2.137(2)
Fe2 N8 2.193(2)
Fe2 N9 2.216(2)
Fe2 N7 2.264(2)
Fe2 O4 2.2671(18)
O1 C7 1.300(3)
O2 C18 1.212(3)
O3 C34 1.283(3)
O4 C45 1.231(3)
N1 C12 1.474(3)
N1 C23 1.474(3)
N1 C1 1.475(3)
N2 C6 1.350(3)
N2 C2 1.361(3)
N3 C17 1.348(3)
N3 C13 1.356(3)
N4 C24 1.354(3)
N4 N10 1.381(3)
N5 C7 1.302(4)
N5 C6 1.388(4)
N6 C18 1.383(4)
N6 C17 1.405(3)
N6 H6 0.76(3)
N7 C39 1.464(3)
N7 C28 1.471(3)
N7 C27 1.471(3)
N8 C29 1.358(3)
N8 C33 1.361(3)
N9 C44 1.343(3)
N9 C40 1.355(3)
N10 C26 1.345(3)
N11 C34 1.307(4)
N11 C33 1.368(4)
N12 C45 1.358(3)
N12 C44 1.402(3)
N12 H12 0.81(3)
C1 C2 1.510(4)
C1 H1A 0.9900
C1 H1B 0.9900
C2 C3 1.374(4)
C3 C4 1.392(4)
C3 H3A 0.9500
C4 C5 1.369(4)
C4 H4A 0.9500
C5 C6 1.402(4)
C5 H5A 0.9500
C7 C8 1.541(4)
C8 C11 1.521(4)
C8 C10 1.531(4)
C8 C9 1.533(4)
C9 H9A 0.9800
C9 H9B 0.9800
C9 H9C 0.9800
C10 H10A 0.9800
C10 H10B 0.9800
C10 H10C 0.9800
C11 H11A 0.9800
C11 H11B 0.9800
C11 H11C 0.9800
C12 C13 1.510(4)
C12 H12A 0.9900
C12 H12B 0.9900
C13 C14 1.381(4)
C14 C15 1.378(4)
C14 H14A 0.9500
C15 C16 1.384(4)
C15 H15A 0.9500
C16 C17 1.387(4)
C16 H16A 0.9500
C18 C19 1.534(4)
C19 C22 1.530(4)
C19 C21 1.535(4)
C19 C20 1.540(4)
C20 H20A 0.9800
C20 H20B 0.9800
C20 H20C 0.9800
C21 H21A 0.9800
C21 H21B 0.9800
C21 H21C 0.9800
C22 H22A 0.9800
C22 H22B 0.9800
C22 H22C 0.9800
C23 C24 1.503(3)
C23 H23A 0.9900
C23 H23B 0.9900
C24 C25 1.386(4)
C25 C26 1.389(3)
C25 H25A 0.9500
C26 C27 1.504(3)
C27 H27A 0.9900
C27 H27B 0.9900
C28 C29 1.499(4)
C28 H28A 0.9900
C28 H28B 0.9900
C29 C30 1.375(4)
C30 C31 1.402(4)
C30 H30A 0.9500
C31 C32 1.360(4)
C31 H31A 0.9500
C32 C33 1.411(4)
C32 H32A 0.9500
C34 C35 1.538(4)
C35 C37 1.459(7)
C35 C38 1.479(5)
C35 C36 1.610(7)
C36 H36A 0.9800
C36 H36B 0.9800
C36 H36C 0.9800
C37 H37A 0.9800
C37 H37B 0.9800
C37 H37C 0.9800
C38 H38A 0.9800
C38 H38B 0.9800
C38 H38C 0.9800
C39 C40 1.510(3)
C39 H39A 0.9900
C39 H39B 0.9900
C40 C41 1.382(3)
C41 C42 1.383(4)
C41 H41A 0.9500
C42 C43 1.381(4)
C42 H42A 0.9500
C43 C44 1.395(3)
C43 H43A 0.9500
C45 C46 1.537(3)
C46 C48 1.525(4)
C46 C49 1.525(4)
C46 C47 1.539(4)
C47 H47A 0.9800
C47 H47B 0.9800
C47 H47C 0.9800
C48 H48A 0.9800
C48 H48B 0.9800
C48 H48C 0.9800
C49 H49A 0.9800
C49 H49B 0.9800
C49 H49C 0.9800
C50 F2 1.331(3)
C50 F1 1.331(3)
C50 F3 1.336(3)
C50 S1 1.824(3)
C51 Cl2A 1.679(5)
C51 Cl1 1.760(4)
C51 Cl2 1.779(3)
C51 H51A 0.9900
C51 H51B 0.9900
S1 O6 1.434(2)
S1 O5 1.4409(19)
S1 O7 1.4436(19)

loop_
_geom_torsion_atom_site_label_1
_geom_torsion_atom_site_label_2
_geom_torsion_atom_site_label_3
_geom_torsion_atom_site_label_4
_geom_torsion
N4 Fe1 O1 C7 -76.2(2)
N2 Fe1 O1 C7 38.3(2)
N3 Fe1 O1 C7 146.48(19)
N1 Fe1 O1 C7 48.4(3)
N10 Fe2 O3 C34 121.2(3)
N8 Fe2 O3 C34 13.7(3)
N9 Fe2 O3 C34 -93.9(3)
N7 Fe2 O3 C34 -13.1(4)
O4 Fe2 O3 C34 -167.3(3)
O3 Fe2 O4 C45 55.1(2)
N10 Fe2 O4 C45 -177.0(2)
N8 Fe2 O4 C45 59.1(4)
N9 Fe2 O4 C45 -50.79(19)
N7 Fe2 O4 C45 -112.30(19)
O1 Fe1 N1 C12 140.7(2)
N4 Fe1 N1 C12 -89.40(15)
N2 Fe1 N1 C12 150.94(16)
N3 Fe1 N1 C12 37.18(15)
O1 Fe1 N1 C23 -99.6(3)
N4 Fe1 N1 C23 30.38(15)
N2 Fe1 N1 C23 -89.28(16)
N3 Fe1 N1 C23 156.96(17)
O1 Fe1 N1 C1 21.1(3)
N4 Fe1 N1 C1 151.02(17)
N2 Fe1 N1 C1 31.36(15)
N3 Fe1 N1 C1 -82.40(16)
O1 Fe1 N2 C6 -22.8(2)
N4 Fe1 N2 C6 92.4(2)
N3 Fe1 N2 C6 -129.6(2)
N1 Fe1 N2 C6 160.6(2)
O1 Fe1 N2 C2 162.61(19)
N4 Fe1 N2 C2 -82.2(2)
N3 Fe1 N2 C2 55.8(2)
N1 Fe1 N2 C2 -14.04(18)
O1 Fe1 N3 C17 1.9(2)
N4 Fe1 N3 C17 -132.7(2)
N2 Fe1 N3 C17 92.2(2)
N1 Fe1 N3 C17 162.5(2)
O1 Fe1 N3 C13 171.45(16)
N4 Fe1 N3 C13 36.8(2)
N2 Fe1 N3 C13 -98.33(17)
N1 Fe1 N3 C13 -27.98(16)
O1 Fe1 N4 C24 142.34(17)
N2 Fe1 N4 C24 46.70(19)
N3 Fe1 N4 C24 -86.13(18)
N1 Fe1 N4 C24 -21.63(17)
O1 Fe1 N4 N10 -22.6(2)
N2 Fe1 N4 N10 -118.2(2)
N3 Fe1 N4 N10 109.0(2)
N1 Fe1 N4 N10 173.5(2)
O3 Fe2 N7 C39 -56.7(3)
N10 Fe2 N7 C39 160.66(17)
N8 Fe2 N7 C39 -84.43(16)
N9 Fe2 N7 C39 31.02(15)
O4 Fe2 N7 C39 93.42(16)
O3 Fe2 N7 C28 62.8(2)
N10 Fe2 N7 C28 -79.84(16)
N8 Fe2 N7 C28 35.07(15)
N9 Fe2 N7 C28 150.52(17)
O4 Fe2 N7 C28 -147.08(14)
O3 Fe2 N7 C27 -178.29(17)
N10 Fe2 N7 C27 39.10(14)
N8 Fe2 N7 C27 154.01(16)
N9 Fe2 N7 C27 -90.53(15)
O4 Fe2 N7 C27 -28.13(17)
O3 Fe2 N8 C29 172.59(18)
N10 Fe2 N8 C29 47.76(19)
N9 Fe2 N8 C29 -85.49(18)
N7 Fe2 N8 C29 -19.20(17)
O4 Fe2 N8 C29 168.6(2)
O3 Fe2 N8 C33 -8.4(2)
N10 Fe2 N8 C33 -133.2(2)
N9 Fe2 N8 C33 93.5(2)
N7 Fe2 N8 C33 159.8(2)
O4 Fe2 N8 C33 -12.4(4)
O3 Fe2 N9 C44 -41.4(2)
N10 Fe2 N9 C44 105.40(19)
N8 Fe2 N9 C44 -128.33(19)
N7 Fe2 N9 C44 165.3(2)
O4 Fe2 N9 C44 37.90(19)
O3 Fe2 N9 C40 132.15(17)
N10 Fe2 N9 C40 -81.08(18)
N8 Fe2 N9 C40 45.19(19)
N7 Fe2 N9 C40 -21.20(17)
O4 Fe2 N9 C40 -148.58(18)
C24 N4 N10 C26 -0.3(2)
Fe1 N4 N10 C26 165.53(18)
C24 N4 N10 Fe2 146.17(18)
Fe1 N4 N10 Fe2 -48.0(3)
O3 Fe2 N10 C26 165.55(15)
N8 Fe2 N10 C26 -100.14(17)
N9 Fe2 N10 C26 26.27(19)
N7 Fe2 N10 C26 -33.39(16)
O4 Fe2 N10 C26 91.96(17)
O3 Fe2 N10 N4 20.3(2)
N8 Fe2 N10 N4 114.6(2)
N9 Fe2 N10 N4 -119.0(2)
N7 Fe2 N10 N4 -178.6(2)
O4 Fe2 N10 N4 -53.3(2)
C12 N1 C1 C2 -157.4(2)
C23 N1 C1 C2 74.7(3)
Fe1 N1 C1 C2 -43.5(2)
C6 N2 C2 C3 -0.2(4)
Fe1 N2 C2 C3 174.7(2)
C6 N2 C2 C1 178.3(2)
Fe1 N2 C2 C1 -6.8(3)
N1 C1 C2 N2 35.1(3)
N1 C1 C2 C3 -146.4(3)
N2 C2 C3 C4 -0.1(5)
C1 C2 C3 C4 -178.5(3)
C2 C3 C4 C5 0.1(5)
C3 C4 C5 C6 0.2(5)
C2 N2 C6 N5 177.2(2)
Fe1 N2 C6 N5 2.7(4)
C2 N2 C6 C5 0.5(4)
Fe1 N2 C6 C5 -174.0(2)
C7 N5 C6 N2 14.8(4)
C7 N5 C6 C5 -168.4(3)
C4 C5 C6 N2 -0.5(5)
C4 C5 C6 N5 -177.4(3)
Fe1 O1 C7 N5 -36.9(4)
Fe1 O1 C7 C8 144.52(19)
C6 N5 C7 O1 2.5(4)
C6 N5 C7 C8 -179.0(2)
O1 C7 C8 C11 -8.0(3)
N5 C7 C8 C11 173.3(2)
O1 C7 C8 C10 112.5(3)
N5 C7 C8 C10 -66.2(3)
O1 C7 C8 C9 -128.7(3)
N5 C7 C8 C9 52.6(3)
C23 N1 C12 C13 -159.4(2)
C1 N1 C12 C13 72.7(3)
Fe1 N1 C12 C13 -42.1(2)
C17 N3 C13 C14 2.8(4)
Fe1 N3 C13 C14 -167.84(19)
C17 N3 C13 C12 -177.0(2)
Fe1 N3 C13 C12 12.4(3)
N1 C12 C13 N3 21.9(3)
N1 C12 C13 C14 -157.9(2)
N3 C13 C14 C15 2.3(4)
C12 C13 C14 C15 -177.9(2)
C13 C14 C15 C16 -3.7(4)
C14 C15 C16 C17 0.1(4)
C13 N3 C17 C16 -6.6(4)
Fe1 N3 C17 C16 162.5(2)
C13 N3 C17 N6 172.4(2)
Fe1 N3 C17 N6 -18.5(3)
C15 C16 C17 N3 5.2(4)
C15 C16 C17 N6 -173.8(2)
C18 N6 C17 N3 -136.5(3)
C18 N6 C17 C16 42.5(4)
C17 N6 C18 O2 -6.6(4)
C17 N6 C18 C19 172.2(2)
O2 C18 C19 C22 -131.6(3)
N6 C18 C19 C22 49.6(3)
O2 C18 C19 C21 -11.2(4)
N6 C18 C19 C21 170.1(3)
O2 C18 C19 C20 106.9(3)
N6 C18 C19 C20 -71.8(3)
C12 N1 C23 C24 81.3(2)
C1 N1 C23 C24 -150.3(2)
Fe1 N1 C23 C24 -33.6(2)
N10 N4 C24 C25 0.3(3)
Fe1 N4 C24 C25 -168.56(16)
N10 N4 C24 C23 177.8(2)
Fe1 N4 C24 C23 8.9(3)
N1 C23 C24 N4 18.2(3)
N1 C23 C24 C25 -164.9(3)
N4 C24 C25 C26 -0.3(3)
C23 C24 C25 C26 -177.3(3)
N4 N10 C26 C25 0.1(3)
Fe2 N10 C26 C25 -154.44(17)
N4 N10 C26 C27 176.6(2)
Fe2 N10 C26 C27 22.1(3)
C24 C25 C26 N10 0.1(3)
C24 C25 C26 C27 -176.0(2)
C39 N7 C27 C26 -158.1(2)
C28 N7 C27 C26 75.8(2)
Fe2 N7 C27 C26 -38.9(2)
N10 C26 C27 N7 13.5(3)
C25 C26 C27 N7 -170.7(2)
C39 N7 C28 C29 71.6(3)
C27 N7 C28 C29 -161.2(2)
Fe2 N7 C28 C29 -46.9(2)
C33 N8 C29 C30 0.0(4)
Fe2 N8 C29 C30 179.1(2)
C33 N8 C29 C28 179.6(2)
Fe2 N8 C29 C28 -1.3(3)
N7 C28 C29 N8 33.6(3)
N7 C28 C29 C30 -146.7(2)
N8 C29 C30 C31 -0.5(4)
C28 C29 C30 C31 179.9(3)
C29 C30 C31 C32 0.1(5)
C30 C31 C32 C33 0.7(5)
C29 N8 C33 N11 -179.8(2)
Fe2 N8 C33 N11 1.2(4)
C29 N8 C33 C32 0.9(4)
Fe2 N8 C33 C32 -178.10(19)
C34 N11 C33 N8 6.5(4)
C34 N11 C33 C32 -174.1(3)
C31 C32 C33 N8 -1.3(4)
C31 C32 C33 N11 179.4(3)
Fe2 O3 C34 N11 -11.7(5)
Fe2 O3 C34 C35 170.0(2)
C33 N11 C34 O3 -2.1(5)
C33 N11 C34 C35 176.1(3)
O3 C34 C35 C37 -55.1(5)
N11 C34 C35 C37 126.4(4)
O3 C34 C35 C38 168.2(4)
N11 C34 C35 C38 -10.3(6)
O3 C34 C35 C36 56.4(4)
N11 C34 C35 C36 -122.1(4)
C28 N7 C39 C40 -153.5(2)
C27 N7 C39 C40 79.7(3)
Fe2 N7 C39 C40 -37.2(2)
C44 N9 C40 C41 3.1(4)
Fe2 N9 C40 C41 -171.03(19)
C44 N9 C40 C39 -178.6(2)
Fe2 N9 C40 C39 7.3(3)
N7 C39 C40 N9 20.9(3)
N7 C39 C40 C41 -160.8(2)
N9 C40 C41 C42 0.4(4)
C39 C40 C41 C42 -177.8(2)
C40 C41 C42 C43 -2.5(4)
C41 C42 C43 C44 1.1(4)
C40 N9 C44 C43 -4.6(3)
Fe2 N9 C44 C43 168.81(18)
C40 N9 C44 N12 174.2(2)
Fe2 N9 C44 N12 -12.4(3)
C42 C43 C44 N9 2.6(4)
C42 C43 C44 N12 -176.2(2)
C45 N12 C44 N9 -28.2(4)
C45 N12 C44 C43 150.7(2)
Fe2 O4 C45 N12 36.2(3)
Fe2 O4 C45 C46 -146.34(17)
C44 N12 C45 O4 15.0(4)
C44 N12 C45 C46 -162.5(2)
O4 C45 C46 C48 55.1(3)
N12 C45 C46 C48 -127.4(2)
O4 C45 C46 C49 176.9(2)
N12 C45 C46 C49 -5.6(3)
O4 C45 C46 C47 -62.2(3)
N12 C45 C46 C47 115.3(2)
F2 C50 S1 O6 58.4(2)
F1 C50 S1 O6 -60.8(2)
F3 C50 S1 O6 178.9(2)
F2 C50 S1 O5 179.04(19)
F1 C50 S1 O5 59.8(2)
F3 C50 S1 O5 -60.4(2)
F2 C50 S1 O7 -62.3(2)
F1 C50 S1 O7 178.50(19)
F3 C50 S1 O7 58.3(2)
